data_2200762
loop_
_publ_author_name
'Fallon, Gary D.'
'Lee, Marcia A.-P.'
'Langford, Steven J.'

_publ_section_title
;
 Bis(2-naphthoxy)[5,10,15,20-tetra-<i>p</i>-tolylporphyrinato]tin(IV)
;
_journal_issue 12
_journal_name_full 'Acta Crystallographica Section E'
_journal_page_first m564
_journal_page_last m565
_journal_paper_doi 10.1107/S1600536801017214
_journal_volume 57
_journal_year 2001
_chemical_formula_iupac '[Sn (C48 H36 N4) (C10 H7 O)2]'
_chemical_formula_moiety 'C68 H50 N4 O2 Sn1'
_chemical_formula_sum 'C68 H50 N4 O2 Sn'
_chemical_formula_weight 1073.9
_space_group_IT_number 2
_symmetry_cell_setting triclinic
_symmetry_space_group_name_Hall '-P 1'
_symmetry_space_group_name_H-M 'P -1'
_cell_angle_alpha 107.630(10)
_cell_angle_beta 110.440(10)
_cell_angle_gamma 96.680(10)
_cell_formula_units_Z 1
_cell_length_a 11.1660(10)
_cell_length_b 11.4090(10)
_cell_length_c 11.7240(10)
_cell_measurement_reflns_used 34660
_cell_measurement_temperature 123(2)
_cell_measurement_theta_max 28.3
_cell_measurement_theta_min 2.8
_cell_volume 1291.9(3)
_computing_cell_refinement 'HKL SCALEPACK (Otwinowski & Minor 1997)'
_computing_data_collection 'COLLECT (Nonius, 1997-2000)'
_computing_data_reduction 'HKL DENZO and SCALEPACK (Otwinowski & Minor 1997)'
_computing_molecular_graphics 'ORTEP-3 for Windows (Farrugia, 1997)'
_computing_publication_material 'WinGX (Farrugia, 1999)'
_computing_structure_refinement 'SHELXL97 (Sheldrick, 1997)'
_computing_structure_solution 'SHELXS97 (Sheldrick, 1997)'
_diffrn_measured_fraction_theta_full .997
_diffrn_measured_fraction_theta_max .987
_diffrn_measurement_device '95mm CCD camera on \k-goniostat'
_diffrn_measurement_device_type KappaCCD
_diffrn_measurement_method 'CCD rotation images, thick slices'
_diffrn_radiation_type MoK\a
_diffrn_radiation_wavelength .71073
_diffrn_reflns_av_R_equivalents .037
_diffrn_reflns_limit_h_max 14
_diffrn_reflns_limit_h_min -14
_diffrn_reflns_limit_k_max 15
_diffrn_reflns_limit_k_min -15
_diffrn_reflns_limit_l_max 14
_diffrn_reflns_limit_l_min -15
_diffrn_reflns_number 22917
_diffrn_reflns_theta_full 27.5
_diffrn_reflns_theta_max 28.3
_diffrn_reflns_theta_min 2.8
_exptl_absorpt_coefficient_mu .547
_exptl_absorpt_correction_T_max .953
_exptl_absorpt_correction_T_min .898
_exptl_absorpt_correction_type analytical
_exptl_absorpt_process_details '(Alcock, 1970)'
_exptl_crystal_colour red
_exptl_crystal_density_diffrn 1.380
_exptl_crystal_density_method 'not measured'
_exptl_crystal_description prism
_exptl_crystal_F_000 552
_exptl_crystal_size_max .12
_exptl_crystal_size_mid .12
_exptl_crystal_size_min .05
_refine_diff_density_max .49
_refine_diff_density_min -.56
_refine_ls_extinction_method none
_refine_ls_goodness_of_fit_ref 1.03
_refine_ls_hydrogen_treatment constr
_refine_ls_matrix_type full
_refine_ls_number_parameters 342
_refine_ls_number_reflns 6331
_refine_ls_number_restraints 0
_refine_ls_restrained_S_all 1.03
_refine_ls_R_factor_gt .027
_refine_ls_shift/su_max .001
_refine_ls_structure_factor_coef Fsqd
_refine_ls_weighting_details 'calc w = 1/[\s^2^(Fo^2^)+(0.0267P)^2^+0.91P] where P = (Fo^2^+2Fc^2^)/3'
_refine_ls_weighting_scheme calc
_refine_ls_wR_factor_ref .067
_reflns_number_gt 6153
_reflns_number_total 6331
_reflns_threshold_expression I>2\s(I)
_cod_data_source_file tk6042.cif
_cod_data_source_block I
_cod_original_cell_volume 1291.9(2)
_cod_original_formula_sum 'C68 H50 N4 O2 Sn1'
_cod_database_code 2200762
_cod_database_fobs_code 2200762

loop_
_symmetry_equiv_pos_as_xyz
'x, y, z'
'-x, -y, -z'

loop_
_atom_site_label
_atom_site_fract_x
_atom_site_fract_y
_atom_site_fract_z
_atom_site_U_iso_or_equiv
_atom_site_adp_type
_atom_site_calc_flag
_atom_site_refinement_flags
_atom_site_occupancy
_atom_site_disorder_assembly
_atom_site_disorder_group
_atom_site_type_symbol
Sn1 0 0 0 .01824(5) Uani d S 1 . . Sn
N1 -.09294(12) .10571(12) .10760(13) .0201(3) Uani d . 1 . . N
N2 .12224(13) .16941(12) .02873(13) .0200(3) Uani d . 1 . . N
O1 .13203(11) -.01015(10) .16897(11) .0253(2) Uani d . 1 . . O
C1 -.18972(15) .05450(15) .13833(15) .0216(3) Uani d . 1 . . C
C2 -.21889(16) .15798(15) .22235(16) .0243(3) Uani d . 1 . . C
C3 -.13951(16) .26798(15) .24093(16) .0244(3) Uani d . 1 . . C
C4 -.05931(15) .23559(14) .16845(15) .0207(3) Uani d . 1 . . C
C5 .03783(15) .32111(14) .16307(15) .0208(3) Uani d . 1 . . C
C6 .12194(15) .28994(14) .09942(15) .0208(3) Uani d . 1 . . C
C7 .22343(16) .37823(15) .09692(16) .0245(3) Uani d . 1 . . C
C8 .28174(16) .31009(15) .02499(16) .0247(3) Uani d . 1 . . C
C9 .21879(15) .17767(14) -.01794(15) .0209(3) Uani d . 1 . . C
C10 .24979(15) .07532(15) -.09571(15) .0216(3) Uani d . 1 . . C
C11 .05453(16) .46024(14) .23231(16) .0221(3) Uani d . 1 . . C
C12 .1434(2) .52376(16) .36134(18) .0320(4) Uani d . 1 . . C
C13 .1598(2) .65334(17) .42211(18) .0341(4) Uani d . 1 . . C
C14 .08899(19) .72151(15) .35643(18) .0295(4) Uani d . 1 . . C
C15 .0016(2) .65816(18) .2284(2) .0388(4) Uani d . 1 . . C
C16 -.0161(2) .52828(17) .16602(19) .0354(4) Uani d . 1 . . C
C17 .1071(2) .86245(17) .4217(2) .0438(5) Uani d . 1 . . C
C18 .35719(16) .10843(15) -.13811(16) .0230(3) Uani d . 1 . . C
C19 .32736(19) .1090(2) -.2624(2) .0357(4) Uani d . 1 . . C
C20 .4269(2) .1375(2) -.3027(2) .0411(5) Uani d . 1 . . C
C21 .55772(19) .16866(18) -.2186(2) .0339(4) Uani d . 1 . . C
C22 .5874(2) .1689(3) -.0949(2) .0490(6) Uani d . 1 . . C
C23 .48863(19) .1394(2) -.0539(2) .0450(5) Uani d . 1 . . C
C24 .6658(2) .2015(2) -.2615(3) .0489(6) Uani d . 1 . . C
C25 .20922(16) .09525(15) .27362(16) .0235(3) Uani d . 1 . . C
C26 .16602(16) .15453(15) .36735(16) .0236(3) Uani d . 1 . . C
C27 .24725(16) .26581(15) .47652(16) .0245(3) Uani d . 1 . . C
C28 .20355(18) .32917(17) .57366(18) .0305(4) Uani d . 1 . . C
C29 .2843(2) .43609(19) .67819(19) .0393(4) Uani d . 1 . . C
C30 .4115(2) .4865(2) .6906(2) .0451(5) Uani d . 1 . . C
C31 .4566(2) .42819(19) .6007(2) .0390(4) Uani d . 1 . . C
C32 .37654(17) .31603(17) .49018(17) .0289(4) Uani d . 1 . . C
C33 .41992(17) .25144(19) .39411(19) .0330(4) Uani d . 1 . . C
C34 .33944(17) .14439(18) .28950(18) .0296(4) Uani d . 1 . . C
H2 -.2823 .1506 .2583 .029 Uiso calc R 1 . . H
H3 -.1373 .3512 .2924 .029 Uiso calc R 1 . . H
H7 .2456 .468 .1382 .029 Uiso calc R 1 . . H
H8 .3515 .3437 .0063 .03 Uiso calc R 1 . . H
H12 .1933 .4787 .4084 .038 Uiso calc R 1 . . H
H13 .221 .6958 .5107 .041 Uiso calc R 1 . . H
H15 -.0477 .7036 .1814 .047 Uiso calc R 1 . . H
H16 -.0771 .4863 .0773 .042 Uiso calc R 1 . . H
H17A .0674 .8977 .355 .066 Uiso calc R 1 . . H
H17B .2015 .9041 .4695 .066 Uiso calc R 1 . . H
H17C .0643 .8769 .4831 .066 Uiso calc R 1 . . H
H19 .2377 .0897 -.3214 .043 Uiso calc R 1 . . H
H20 .4042 .1354 -.3894 .049 Uiso calc R 1 . . H
H22 .6773 .1895 -.0358 .059 Uiso calc R 1 . . H
H23 .5118 .1406 .0326 .054 Uiso calc R 1 . . H
H24A .6898 .2935 -.2392 .073 Uiso calc R 1 . . H
H24B .6345 .1578 -.3564 .073 Uiso calc R 1 . . H
H24C .7432 .1746 -.2167 .073 Uiso calc R 1 . . H
H26 .0802 .1203 .3587 .028 Uiso calc R 1 . . H
H28 .1175 .2968 .5657 .037 Uiso calc R 1 . . H
H29 .2543 .4767 .7429 .047 Uiso calc R 1 . . H
H30 .466 .5619 .7626 .054 Uiso calc R 1 . . H
H31 .5432 .4626 .6114 .047 Uiso calc R 1 . . H
H33 .5064 .283 .4025 .04 Uiso calc R 1 . . H
H34 .3709 .1024 .2267 .035 Uiso calc R 1 . . H

loop_
_atom_site_aniso_label
_atom_site_aniso_U_11
_atom_site_aniso_U_22
_atom_site_aniso_U_33
_atom_site_aniso_U_12
_atom_site_aniso_U_13
_atom_site_aniso_U_23
Sn1 .01673(8) .01371(7) .02231(8) .00245(5) .00963(6) .00252(5)
N1 .0182(6) .0158(6) .0248(7) .0040(5) .0109(5) .0029(5)
N2 .0193(6) .0152(6) .0243(7) .0026(5) .0108(5) .0039(5)
O1 .0261(6) .0176(5) .0252(6) .0051(4) .0061(5) .0042(4)
C1 .0195(7) .0212(7) .0239(8) .0054(6) .0113(6) .0049(6)
C2 .0257(8) .0213(7) .0278(8) .0073(6) .0158(7) .0054(6)
C3 .0276(8) .0190(7) .0274(8) .0074(6) .0149(7) .0045(6)
C4 .0219(7) .0169(7) .0224(8) .0064(6) .0098(6) .0043(6)
C5 .0230(7) .0155(7) .0215(7) .0047(6) .0086(6) .0041(6)
C6 .0213(7) .0147(7) .0226(8) .0024(6) .0079(6) .0039(6)
C7 .0259(8) .0164(7) .0285(8) .0013(6) .0124(7) .0045(6)
C8 .0233(8) .0192(7) .0290(8) .0002(6) .0123(7) .0055(6)
C9 .0184(7) .0187(7) .0233(8) .0019(6) .0090(6) .0053(6)
C10 .0181(7) .0213(7) .0240(8) .0037(6) .0098(6) .0056(6)
C11 .0257(8) .0155(7) .0265(8) .0043(6) .0148(6) .0050(6)
C12 .0448(10) .0207(8) .0276(9) .0094(7) .0125(8) .0071(7)
C13 .0461(11) .0215(8) .0280(9) .0035(7) .0154(8) .0018(7)
C14 .0394(10) .0167(7) .0411(10) .0056(7) .0287(8) .0084(7)
C15 .0483(12) .0250(9) .0445(11) .0170(8) .0164(9) .0145(8)
C16 .0403(10) .0246(9) .0321(10) .0116(8) .0070(8) .0061(7)
C17 .0624(14) .0178(8) .0592(13) .0081(9) .0387(11) .0092(8)
C18 .0212(7) .0182(7) .0298(8) .0038(6) .0137(6) .0054(6)
C19 .0267(9) .0466(11) .0421(11) .0087(8) .0150(8) .0265(9)
C20 .0378(10) .0564(13) .0500(12) .0165(9) .0247(9) .0376(11)
C21 .0338(9) .0314(9) .0554(12) .0151(8) .0299(9) .0247(9)
C22 .0208(9) .0813(17) .0484(13) .0085(10) .0154(9) .0282(12)
C23 .0239(9) .0787(16) .0320(10) .0060(10) .0124(8) .0210(10)
C24 .0424(12) .0581(14) .0836(17) .0251(10) .0452(12) .0479(13)
C25 .0227(7) .0186(7) .0249(8) .0039(6) .0059(6) .0075(6)
C26 .0203(7) .0212(7) .0280(8) .0024(6) .0085(6) .0098(6)
C27 .0263(8) .0204(7) .0248(8) .0046(6) .0085(6) .0086(6)
C28 .0314(9) .0281(9) .0320(9) .0066(7) .0129(7) .0113(7)
C29 .0524(12) .0316(10) .0293(10) .0117(9) .0162(9) .0049(8)
C30 .0504(12) .0298(10) .0317(10) -.0038(9) .0045(9) -.0005(8)
C31 .0306(9) .0338(10) .0371(11) -.0078(8) .0045(8) .0088(8)
C32 .0269(8) .0256(8) .0288(9) .0002(7) .0071(7) .0101(7)
C33 .0210(8) .0388(10) .0360(10) .0004(7) .0104(7) .0137(8)
C34 .0250(8) .0339(9) .0298(9) .0076(7) .0125(7) .0099(7)

loop_
_atom_type_symbol
_atom_type_description
_atom_type_scat_dispersion_real
_atom_type_scat_dispersion_imag
_atom_type_scat_source
C C .0033 .0016 'International Tables Vol C Tables 4.2.6.8 and 6.1.1.4'
H H 0 0 'International Tables Vol C Tables 4.2.6.8 and 6.1.1.4'
N N .0061 .0033 'International Tables Vol C Tables 4.2.6.8 and 6.1.1.4'
O O .0106 .006 'International Tables Vol C Tables 4.2.6.8 and 6.1.1.4'
Sn Sn -.6537 1.4246 'International Tables Vol C Tables 4.2.6.8 and 6.1.1.4'

loop_
_geom_angle_atom_site_label_1
_geom_angle_atom_site_label_2
_geom_angle_atom_site_label_3
_geom_angle_site_symmetry_1
_geom_angle_site_symmetry_3
_geom_angle
_geom_angle_publ_flag
O1 Sn1 O1 2 . 180.00(9) no
O1 Sn1 N2 2 2 91.63(5) no
O1 Sn1 N2 . 2 88.37(5) ?
O1 Sn1 N2 2 . 88.37(5) no
O1 Sn1 N2 . . 91.63(5) ?
N2 Sn1 N2 2 . 180.00(8) no
O1 Sn1 N1 2 2 90.03(5) no
O1 Sn1 N1 . 2 89.97(5) ?
N2 Sn1 N1 2 2 89.47(5) no
N2 Sn1 N1 . 2 90.53(5) ?
O1 Sn1 N1 2 . 89.97(5) no
O1 Sn1 N1 . . 90.03(5) ?
N2 Sn1 N1 2 . 90.53(5) no
N2 Sn1 N1 . . 89.47(5) ?
N1 Sn1 N1 2 . 180.00(10) no
C4 N1 C1 . . 109.03(12) ?
C4 N1 Sn1 . . 125.86(10) ?
C1 N1 Sn1 . . 124.87(10) ?
C9 N2 C6 . . 108.78(12) ?
C9 N2 Sn1 . . 125.14(10) ?
C6 N2 Sn1 . . 126.07(10) ?
C25 O1 Sn1 . . 121.68(10) ?
N1 C1 C10 . 2 126.37(14) ?
N1 C1 C2 . . 107.66(13) ?
C10 C1 C2 2 . 125.98(14) ?
C3 C2 C1 . . 107.85(14) ?
C2 C3 C4 . . 107.65(14) ?
N1 C4 C5 . . 125.99(14) ?
N1 C4 C3 . . 107.81(13) ?
C5 C4 C3 . . 126.18(14) ?
C4 C5 C6 . . 126.55(14) ?
C4 C5 C11 . . 117.23(13) ?
C6 C5 C11 . . 116.22(14) ?
N2 C6 C5 . . 125.95(14) ?
N2 C6 C7 . . 107.86(13) ?
C5 C6 C7 . . 126.19(14) ?
C8 C7 C6 . . 107.76(14) ?
C7 C8 C9 . . 107.72(14) ?
N2 C9 C10 . . 126.31(14) ?
N2 C9 C8 . . 107.89(13) ?
C10 C9 C8 . . 125.80(14) ?
C1 C10 C9 2 . 126.63(14) ?
C1 C10 C18 2 . 116.80(14) ?
C9 C10 C18 . . 116.57(14) ?
C16 C11 C12 . . 118.67(15) no
C16 C11 C5 . . 120.07(15) ?
C12 C11 C5 . . 121.22(15) ?
C11 C12 C13 . . 120.13(17) no
C14 C13 C12 . . 121.37(18) no
C15 C14 C13 . . 118.21(16) no
C15 C14 C17 . . 120.23(18) no
C13 C14 C17 . . 121.55(18) no
C14 C15 C16 . . 121.16(18) no
C11 C16 C15 . . 120.46(18) no
C19 C18 C23 . . 118.08(16) no
C19 C18 C10 . . 120.85(15) ?
C23 C18 C10 . . 121.07(16) ?
C18 C19 C20 . . 120.92(18) no
C21 C20 C19 . . 120.91(19) no
C22 C21 C20 . . 118.21(17) no
C22 C21 C24 . . 120.83(19) no
C20 C21 C24 . . 120.96(19) no
C21 C22 C23 . . 121.38(19) no
C18 C23 C22 . . 120.49(19) no
O1 C25 C26 . . 121.49(15) ?
O1 C25 C34 . . 119.37(15) ?
C26 C25 C34 . . 119.12(15) no
C25 C26 C27 . . 121.19(15) no
C26 C27 C32 . . 119.31(15) no
C26 C27 C28 . . 121.92(15) no
C32 C27 C28 . . 118.76(15) no
C29 C28 C27 . . 120.64(18) no
C28 C29 C30 . . 120.50(19) no
C31 C30 C29 . . 120.41(18) no
C30 C31 C32 . . 121.30(19) no
C33 C32 C27 . . 118.41(16) no
C33 C32 C31 . . 123.22(17) no
C27 C32 C31 . . 118.37(17) no
C34 C33 C32 . . 121.12(16) no
C33 C34 C25 . . 120.81(16) no
C3 C2 H2 . . 126.1 no
C1 C2 H2 . . 126.1 no
C2 C3 H3 . . 126.2 no
C4 C3 H3 . . 126.2 no
C8 C7 H7 . . 126.1 no
C6 C7 H7 . . 126.1 no
C7 C8 H8 . . 126.1 no
C9 C8 H8 . . 126.1 no
C11 C12 H12 . . 119.9 no
C13 C12 H12 . . 119.9 no
C14 C13 H13 . . 119.3 no
C12 C13 H13 . . 119.3 no
C14 C15 H15 . . 119.4 no
C16 C15 H15 . . 119.4 no
C11 C16 H16 . . 119.8 no
C15 C16 H16 . . 119.8 no
C14 C17 H17A . . 109.5 no
C14 C17 H17B . . 109.5 no
H17A C17 H17B . . 109.5 no
C14 C17 H17C . . 109.5 no
H17A C17 H17C . . 109.5 no
H17B C17 H17C . . 109.5 no
C18 C19 H19 . . 119.5 no
C20 C19 H19 . . 119.5 no
C21 C20 H20 . . 119.5 no
C19 C20 H20 . . 119.5 no
C21 C22 H22 . . 119.3 no
C23 C22 H22 . . 119.3 no
C18 C23 H23 . . 119.8 no
C22 C23 H23 . . 119.8 no
C21 C24 H24A . . 109.5 no
C21 C24 H24B . . 109.5 no
H24A C24 H24B . . 109.5 no
C21 C24 H24C . . 109.5 no
H24A C24 H24C . . 109.5 no
H24B C24 H24C . . 109.5 no
C25 C26 H26 . . 119.4 no
C27 C26 H26 . . 119.4 no
C29 C28 H28 . . 119.7 no
C27 C28 H28 . . 119.7 no
C28 C29 H29 . . 119.8 no
C30 C29 H29 . . 119.7 no
C31 C30 H30 . . 119.8 no
C29 C30 H30 . . 119.8 no
C30 C31 H31 . . 119.3 no
C32 C31 H31 . . 119.3 no
C34 C33 H33 . . 119.4 no
C32 C33 H33 . . 119.4 no
C33 C34 H34 . . 119.6 no
C25 C34 H34 . . 119.6 no

loop_
_geom_bond_atom_site_label_1
_geom_bond_atom_site_label_2
_geom_bond_site_symmetry_2
_geom_bond_distance
_geom_bond_publ_flag
Sn1 O1 2 2.0616(12) no
Sn1 O1 . 2.0616(12) ?
Sn1 N2 2 2.0936(13) no
Sn1 N2 . 2.0936(13) ?
Sn1 N1 2 2.0993(12) no
Sn1 N1 . 2.0993(12) ?
N1 C4 . 1.3743(19) ?
N1 C1 . 1.375(2) ?
N2 C9 . 1.3748(19) ?
N2 C6 . 1.3749(19) ?
O1 C25 . 1.3494(19) ?
C1 C10 2 1.407(2) ?
C1 C2 . 1.442(2) ?
C2 C3 . 1.360(2) ?
C3 C4 . 1.442(2) ?
C4 C5 . 1.404(2) ?
C5 C6 . 1.404(2) ?
C5 C11 . 1.503(2) ?
C6 C7 . 1.441(2) ?
C7 C8 . 1.358(2) ?
C8 C9 . 1.441(2) ?
C9 C10 . 1.409(2) ?
C10 C1 2 1.407(2) no
C10 C18 . 1.501(2) ?
C11 C16 . 1.381(2) no
C11 C12 . 1.385(2) no
C12 C13 . 1.391(2) no
C13 C14 . 1.380(3) no
C14 C15 . 1.372(3) no
C14 C17 . 1.511(2) no
C15 C16 . 1.394(3) no
C18 C19 . 1.380(3) no
C18 C23 . 1.382(3) no
C19 C20 . 1.392(3) no
C20 C21 . 1.376(3) no
C21 C22 . 1.369(3) no
C21 C24 . 1.511(2) no
C22 C23 . 1.394(3) no
C25 C26 . 1.376(2) no
C25 C34 . 1.422(2) no
C26 C27 . 1.418(2) no
C27 C32 . 1.424(2) no
C27 C28 . 1.424(2) no
C28 C29 . 1.367(3) no
C29 C30 . 1.409(3) no
C30 C31 . 1.353(3) no
C31 C32 . 1.427(3) no
C32 C33 . 1.417(3) no
C33 C34 . 1.368(3) no
C2 H2 . .95 no
C3 H3 . .95 no
C7 H7 . .95 no
C8 H8 . .95 no
C12 H12 . .95 no
C13 H13 . .95 no
C15 H15 . .95 no
C16 H16 . .95 no
C17 H17A . .98 no
C17 H17B . .98 no
C17 H17C . .98 no
C19 H19 . .95 no
C20 H20 . .95 no
C22 H22 . .95 no
C23 H23 . .95 no
C24 H24A . .98 no
C24 H24B . .98 no
C24 H24C . .98 no
C26 H26 . .95 no
C28 H28 . .95 no
C29 H29 . .95 no
C30 H30 . .95 no
C31 H31 . .95 no
C33 H33 . .95 no
C34 H34 . .95 no
